data_4024563
loop_
_publ_author_name
'Zhao, Baoguo'
'Du, Haifeng'
'Shi, Yian'

_publ_section_title
;
 Cu(I)-Catalyzed C--H \a-Amination of Aryl Ketones: Direct Synthesis of
 Imidazolinones
;
_journal_coden_ASTM JOCEAH
_journal_issue 11
_journal_name_full 'Journal of organic chemistry'
_journal_page_first 4411
_journal_page_last 4413
_journal_paper_doi 10.1021/jo9004553
_journal_volume 74
_journal_year 2009
_chemical_formula_sum 'C17 H23 Cl N2 O'
_chemical_formula_weight 306.82
_space_group_IT_number 14
_symmetry_cell_setting monoclinic
_symmetry_space_group_name_Hall '-P 2ybc'
_symmetry_space_group_name_H-M 'P 1 21/c 1'
_atom_sites_solution_hydrogens geom
_atom_sites_solution_primary direct
_atom_sites_solution_secondary difmap
_audit_creation_method 'Bruker SHELXTL'
_cell_angle_alpha 90.00
_cell_angle_beta 97.309(4)
_cell_angle_gamma 90.00
_cell_formula_units_Z 4
_cell_length_a 5.8924(4)
_cell_length_b 20.8589(13)
_cell_length_c 13.5893(8)
_cell_measurement_reflns_used 8648
_cell_measurement_temperature 120
_cell_measurement_theta_max 33.04
_cell_measurement_theta_min 2.47
_cell_volume 1656.68(18)
_computing_cell_refinement 'Bruker SMART'
_computing_data_collection 'Bruker SMART'
_computing_data_reduction 'Bruker SAINT'
_computing_molecular_graphics 'Bruker SHELXTL'
_computing_publication_material 'Bruker SHELXTL'
_computing_structure_refinement 'Bruker SHELXTL'
_computing_structure_solution 'Bruker SHELXTL'
_diffrn_ambient_temperature 120
_diffrn_measured_fraction_theta_full 0.993
_diffrn_measured_fraction_theta_max 0.993
_diffrn_measurement_device_type 'CCD area detector'
_diffrn_measurement_method 'phi and omega scans'
_diffrn_radiation_monochromator graphite
_diffrn_radiation_source 'fine-focus sealed tube'
_diffrn_radiation_type MoK\a
_diffrn_radiation_wavelength 0.71073
_diffrn_reflns_av_R_equivalents 0.0436
_diffrn_reflns_av_sigmaI/netI 0.0511
_diffrn_reflns_limit_h_max 8
_diffrn_reflns_limit_h_min -9
_diffrn_reflns_limit_k_max 32
_diffrn_reflns_limit_k_min -32
_diffrn_reflns_limit_l_max 20
_diffrn_reflns_limit_l_min -20
_diffrn_reflns_number 24630
_diffrn_reflns_theta_full 33.30
_diffrn_reflns_theta_max 33.30
_diffrn_reflns_theta_min 1.95
_exptl_absorpt_coefficient_mu 0.232
_exptl_absorpt_correction_T_max 0.9792
_exptl_absorpt_correction_T_min 0.8959
_exptl_absorpt_correction_type multi-scan
_exptl_absorpt_process_details 'SADABS, Sheldrick, 1997'
_exptl_crystal_colour colourless
_exptl_crystal_density_diffrn 1.230
_exptl_crystal_density_meas ?
_exptl_crystal_density_method .
_exptl_crystal_description cuboid
_exptl_crystal_F_000 656
_exptl_crystal_size_max 0.49
_exptl_crystal_size_mid 0.43
_exptl_crystal_size_min 0.09
_refine_diff_density_max 0.423
_refine_diff_density_min -0.311
_refine_diff_density_rms 0.064
_refine_ls_goodness_of_fit_ref 1.037
_refine_ls_hydrogen_treatment constr
_refine_ls_matrix_type full
_refine_ls_number_parameters 191
_refine_ls_number_reflns 6336
_refine_ls_number_restraints 0
_refine_ls_restrained_S_all 1.037
_refine_ls_R_factor_all 0.0787
_refine_ls_R_factor_gt 0.0455
_refine_ls_shift/su_max 0.002
_refine_ls_shift/su_mean 0.000
_refine_ls_structure_factor_coef Fsqd
_refine_ls_weighting_details 'calc w=1/[\s^2^(Fo^2^)+(0.0782P)^2^+0.0000P] where P=(Fo^2^+2Fc^2^)/3'
_refine_ls_weighting_scheme calc
_refine_ls_wR_factor_gt 0.1208
_refine_ls_wR_factor_ref 0.1440
_reflns_number_gt 4259
_reflns_number_total 6336
_reflns_threshold_expression >2sigma(I)
_cod_data_source_file jo9004553_si_001.cif
_cod_data_source_block ys186_0m
_cod_depositor_comments
;
The following automatic conversions were performed:
'_symmetry_cell_setting' value 'Monoclinic' changed to 'monoclinic'
according to '/home/saulius/struct/CIF-dictionaries/cif_core.dic'
dictionary named 'cif_core.dic' version 2.4.1 from 2010-06-29.

Automatic conversion script
Id: cif_fix_enum 1527 2010-12-29 10:47:43Z saulius 
;
_cod_original_sg_symbol_H-M P2(1)/c
_cod_database_code 4024563

loop_
_symmetry_equiv_pos_as_xyz
'x, y, z'
'-x, y+1/2, -z+1/2'
'-x, -y, -z'
'x, -y-1/2, z-1/2'

loop_
_atom_site_label
_atom_site_type_symbol
_atom_site_fract_x
_atom_site_fract_y
_atom_site_fract_z
_atom_site_U_iso_or_equiv
_atom_site_adp_type
_atom_site_occupancy
_atom_site_symmetry_multiplicity
_atom_site_calc_flag
_atom_site_refinement_flags
_atom_site_disorder_assembly
_atom_site_disorder_group
Cl1 Cl 0.41502(6) 0.504668(17) 0.86834(3) 0.03172(11) Uani 1 1 d . . .
O1 O 1.03673(17) 0.72801(5) 0.37114(7) 0.0306(2) Uani 1 1 d . . .
N1 N 1.00112(16) 0.76179(5) 0.53237(8) 0.0192(2) Uani 1 1 d . . .
N2 N 0.84704(17) 0.66849(5) 0.48349(8) 0.0211(2) Uani 1 1 d . . .
C1 C 0.9697(2) 0.72038(7) 0.45330(10) 0.0223(3) Uani 1 1 d . . .
C2 C 0.90375(18) 0.73564(6) 0.61133(9) 0.0185(2) Uani 1 1 d . . .
H2A H 0.9041 0.7546 0.6749 0.022 Uiso 1 1 calc R . .
C3 C 0.80893(18) 0.67884(6) 0.58245(8) 0.0176(2) Uani 1 1 d . . .
C4 C 1.10221(18) 0.82697(6) 0.52742(9) 0.0201(2) Uani 1 1 d . . .
C5 C 1.3524(2) 0.82065(7) 0.50943(12) 0.0305(3) Uani 1 1 d . . .
H5A H 1.3602 0.7986 0.4463 0.046 Uiso 1 1 calc R . .
H5B H 1.4369 0.7959 0.5635 0.046 Uiso 1 1 calc R . .
H5C H 1.4204 0.8634 0.5070 0.046 Uiso 1 1 calc R . .
C6 C 1.0874(2) 0.86131(7) 0.62529(11) 0.0307(3) Uani 1 1 d . . .
H6A H 0.9267 0.8652 0.6360 0.046 Uiso 1 1 calc R . .
H6B H 1.1552 0.9041 0.6231 0.046 Uiso 1 1 calc R . .
H6C H 1.1709 0.8367 0.6797 0.046 Uiso 1 1 calc R . .
C7 C 0.9650(2) 0.86452(7) 0.44363(10) 0.0259(3) Uani 1 1 d . . .
H7A H 0.8059 0.8684 0.4569 0.039 Uiso 1 1 calc R . .
H7B H 0.9697 0.8419 0.3807 0.039 Uiso 1 1 calc R . .
H7C H 1.0313 0.9074 0.4395 0.039 Uiso 1 1 calc R . .
C8 C 0.74329(19) 0.62102(6) 0.40835(9) 0.0209(2) Uani 1 1 d . . .
C9 C 0.5869(2) 0.57395(8) 0.45270(11) 0.0315(3) Uani 1 1 d . . .
H9A H 0.4616 0.5974 0.4773 0.047 Uiso 1 1 calc R . .
H9B H 0.6746 0.5508 0.5077 0.047 Uiso 1 1 calc R . .
H9C H 0.5240 0.5434 0.4016 0.047 Uiso 1 1 calc R . .
C10 C 0.9368(2) 0.58345(7) 0.36987(10) 0.0278(3) Uani 1 1 d . . .
H10A H 1.0386 0.6132 0.3409 0.042 Uiso 1 1 calc R . .
H10B H 0.8721 0.5529 0.3191 0.042 Uiso 1 1 calc R . .
H10C H 1.0238 0.5602 0.4249 0.042 Uiso 1 1 calc R . .
C11 C 0.5994(2) 0.65662(7) 0.32378(10) 0.0278(3) Uani 1 1 d . . .
H11A H 0.4764 0.6802 0.3501 0.042 Uiso 1 1 calc R . .
H11B H 0.5329 0.6257 0.2740 0.042 Uiso 1 1 calc R . .
H11C H 0.6967 0.6868 0.2930 0.042 Uiso 1 1 calc R . .
C12 C 0.70835(18) 0.63429(6) 0.64968(9) 0.0177(2) Uani 1 1 d . . .
C13 C 0.81715(19) 0.57715(6) 0.68083(9) 0.0202(2) Uani 1 1 d . . .
H13A H 0.9551 0.5656 0.6560 0.024 Uiso 1 1 calc R . .
C14 C 0.7276(2) 0.53700(6) 0.74723(9) 0.0214(2) Uani 1 1 d . . .
H14A H 0.8019 0.4979 0.7674 0.026 Uiso 1 1 calc R . .
C15 C 0.5273(2) 0.55487(6) 0.78403(9) 0.0211(2) Uani 1 1 d . . .
C16 C 0.4171(2) 0.61157(7) 0.75588(10) 0.0235(3) Uani 1 1 d . . .
H16A H 0.2811 0.6234 0.7821 0.028 Uiso 1 1 calc R . .
C17 C 0.50808(19) 0.65110(6) 0.68850(9) 0.0222(3) Uani 1 1 d . . .
H17A H 0.4330 0.6902 0.6685 0.027 Uiso 1 1 calc R . .

loop_
_atom_site_aniso_label
_atom_site_aniso_U_11
_atom_site_aniso_U_22
_atom_site_aniso_U_33
_atom_site_aniso_U_23
_atom_site_aniso_U_13
_atom_site_aniso_U_12
Cl1 0.0463(2) 0.0270(2) 0.02478(18) 0.00523(13) 0.01581(14) -0.00476(14)
O1 0.0408(5) 0.0315(6) 0.0224(5) -0.0024(4) 0.0156(4) -0.0107(4)
N1 0.0219(4) 0.0185(5) 0.0179(5) 0.0001(4) 0.0054(3) -0.0048(4)
N2 0.0256(5) 0.0219(6) 0.0168(5) -0.0029(4) 0.0067(4) -0.0069(4)
C1 0.0247(5) 0.0220(7) 0.0212(6) -0.0011(5) 0.0067(4) -0.0049(4)
C2 0.0207(5) 0.0195(6) 0.0160(5) 0.0000(4) 0.0046(4) -0.0011(4)
C3 0.0184(5) 0.0193(6) 0.0155(5) 0.0010(4) 0.0041(4) -0.0008(4)
C4 0.0185(5) 0.0173(6) 0.0244(6) 0.0017(5) 0.0021(4) -0.0041(4)
C5 0.0182(5) 0.0278(8) 0.0457(9) 0.0070(6) 0.0042(5) -0.0019(5)
C6 0.0404(7) 0.0223(7) 0.0291(7) -0.0036(6) 0.0034(6) -0.0104(6)
C7 0.0212(5) 0.0263(7) 0.0303(7) 0.0075(5) 0.0037(5) 0.0002(5)
C8 0.0218(5) 0.0212(6) 0.0197(6) -0.0035(5) 0.0026(4) -0.0041(4)
C9 0.0368(7) 0.0324(8) 0.0250(7) -0.0041(6) 0.0029(5) -0.0175(6)
C10 0.0292(6) 0.0262(7) 0.0275(7) -0.0063(5) 0.0016(5) 0.0033(5)
C11 0.0268(6) 0.0321(8) 0.0239(7) -0.0009(6) 0.0003(5) 0.0019(5)
C12 0.0184(5) 0.0183(6) 0.0167(5) -0.0002(4) 0.0034(4) -0.0018(4)
C13 0.0208(5) 0.0200(6) 0.0202(6) -0.0002(5) 0.0046(4) 0.0002(4)
C14 0.0264(5) 0.0181(6) 0.0196(6) 0.0019(5) 0.0027(4) 0.0013(4)
C15 0.0281(6) 0.0202(6) 0.0157(6) 0.0000(5) 0.0053(4) -0.0049(4)
C16 0.0226(5) 0.0261(7) 0.0236(6) 0.0025(5) 0.0095(4) 0.0013(5)
C17 0.0219(5) 0.0215(7) 0.0241(6) 0.0035(5) 0.0070(4) 0.0034(4)

loop_
_atom_type_symbol
_atom_type_description
_atom_type_scat_dispersion_real
_atom_type_scat_dispersion_imag
_atom_type_scat_source
C C 0.0033 0.0016 'International Tables Vol C Tables 4.2.6.8 and 6.1.1.4'
H H 0.0000 0.0000 'International Tables Vol C Tables 4.2.6.8 and 6.1.1.4'
N N 0.0061 0.0033 'International Tables Vol C Tables 4.2.6.8 and 6.1.1.4'
O O 0.0106 0.0060 'International Tables Vol C Tables 4.2.6.8 and 6.1.1.4'
Cl Cl 0.1484 0.1585 'International Tables Vol C Tables 4.2.6.8 and 6.1.1.4'

loop_
_geom_angle_atom_site_label_1
_geom_angle_atom_site_label_2
_geom_angle_atom_site_label_3
_geom_angle
_geom_angle_site_symmetry_1
_geom_angle_site_symmetry_3
_geom_angle_publ_flag
C1 N1 C2 109.24(10) . . ?
C1 N1 C4 123.64(10) . . ?
C2 N1 C4 126.83(10) . . ?
C1 N2 C3 108.31(10) . . ?
C1 N2 C8 119.73(10) . . ?
C3 N2 C8 130.72(10) . . ?
O1 C1 N1 126.66(12) . . ?
O1 C1 N2 126.97(12) . . ?
N1 C1 N2 106.37(10) . . ?
C3 C2 N1 108.46(10) . . ?
C2 C3 N2 107.61(10) . . ?
C2 C3 C12 123.83(11) . . ?
N2 C3 C12 128.23(11) . . ?
N1 C4 C6 108.80(10) . . ?
N1 C4 C7 108.98(10) . . ?
C6 C4 C7 109.05(11) . . ?
N1 C4 C5 109.12(10) . . ?
C6 C4 C5 110.08(11) . . ?
C7 C4 C5 110.77(10) . . ?
N2 C8 C9 111.85(10) . . ?
N2 C8 C10 108.34(10) . . ?
C9 C8 C10 108.66(12) . . ?
N2 C8 C11 109.31(11) . . ?
C9 C8 C11 107.74(11) . . ?
C10 C8 C11 110.96(11) . . ?
C13 C12 C17 118.56(11) . . ?
C13 C12 C3 121.34(10) . . ?
C17 C12 C3 119.97(11) . . ?
C14 C13 C12 121.13(11) . . ?
C13 C14 C15 118.93(12) . . ?
C16 C15 C14 121.43(11) . . ?
C16 C15 Cl1 119.50(10) . . ?
C14 C15 Cl1 119.07(10) . . ?
C15 C16 C17 118.93(11) . . ?
C16 C17 C12 121.01(12) . . ?

loop_
_geom_bond_atom_site_label_1
_geom_bond_atom_site_label_2
_geom_bond_distance
_geom_bond_site_symmetry_2
_geom_bond_publ_flag
Cl1 C15 1.7434(13) . ?
O1 C1 1.2408(15) . ?
N1 C1 1.3726(17) . ?
N1 C2 1.3910(15) . ?
N1 C4 1.4892(16) . ?
N2 C1 1.3922(16) . ?
N2 C3 1.4080(15) . ?
N2 C8 1.4959(16) . ?
C2 C3 1.3469(17) . ?
C3 C12 1.4791(16) . ?
C4 C6 1.5229(19) . ?
C4 C7 1.5262(18) . ?
C4 C5 1.5306(17) . ?
C8 C9 1.5223(18) . ?
C8 C10 1.5297(18) . ?
C8 C11 1.5308(18) . ?
C12 C13 1.3934(17) . ?
C12 C17 1.3973(16) . ?
C13 C14 1.3838(17) . ?
C14 C15 1.3904(17) . ?
C15 C16 1.3798(18) . ?
C16 C17 1.3896(18) . ?

loop_
_cod_related_entry_id
_cod_related_entry_database
_cod_related_entry_code
1 ChemSpider 30658956
